data_7205251
loop_
_publ_author_name
'Sun, Jian-Ke'
'Li, Wei'
'Cai, Li-Xuan'
'Zhang, Jie'

_publ_section_title
;
 Structural diversity of the mixed-ligand system
 Mn-cpdba-2,2&#x2032;-bpy controlled by temperature
;
_journal_issue 5
_journal_name_full CrystEngComm
_journal_page_first 1550
_journal_paper_doi 10.1039/c0ce00297f
_journal_volume 13
_journal_year 2011
_chemical_formula_moiety 'C24 H18 Mn N5 O9.50'
_chemical_formula_sum 'C24 H18 Mn N5 O9.5'
_chemical_formula_weight 583.37
_chemical_name_systematic
;
?
;
_space_group_IT_number 29
_symmetry_cell_setting orthorhombic
_symmetry_space_group_name_Hall 'P 2c -2ac'
_symmetry_space_group_name_H-M 'P c a 21'
_atom_sites_solution_hydrogens geom
_atom_sites_solution_primary direct
_atom_sites_solution_secondary difmap
_audit_creation_method SHELXL-97
_cell_angle_alpha 90.00
_cell_angle_beta 90.00
_cell_angle_gamma 90.00
_cell_formula_units_Z 4
_cell_length_a 24.820(2)
_cell_length_b 13.4888(9)
_cell_length_c 7.3141(5)
_cell_measurement_reflns_used 5680
_cell_measurement_temperature 293(2)
_cell_measurement_theta_max 27.4835
_cell_measurement_theta_min 3.0202
_cell_volume 2448.7(3)
_computing_cell_refinement 'CrystalClear (Rigaku/MSC Inc., 2005)'
_computing_data_collection 'CrystalClear (Rigaku/MSC Inc., 2005)'
_computing_data_reduction 'CrystalClear (Rigaku/MSC Inc., 2005)'
_computing_structure_refinement 'SHELXL-97 (Sheldrick, 1997)'
_computing_structure_solution 'SHELXS-97 (Sheldrick, 1990)'
_diffrn_ambient_temperature 293(2)
_diffrn_measured_fraction_theta_full 0.997
_diffrn_measured_fraction_theta_max 0.997
_diffrn_measurement_device_type 'Mercury70 (2x2 bin mode)'
_diffrn_measurement_method CCD_Profile_fitting
_diffrn_radiation_monochromator graphite
_diffrn_radiation_source 'fine-focus sealed tube'
_diffrn_radiation_type MoK\a
_diffrn_radiation_wavelength 0.71073
_diffrn_reflns_av_R_equivalents 0.0463
_diffrn_reflns_av_sigmaI/netI 0.0502
_diffrn_reflns_limit_h_max 32
_diffrn_reflns_limit_h_min -32
_diffrn_reflns_limit_k_max 15
_diffrn_reflns_limit_k_min -17
_diffrn_reflns_limit_l_max 9
_diffrn_reflns_limit_l_min -9
_diffrn_reflns_number 18635
_diffrn_reflns_theta_full 27.48
_diffrn_reflns_theta_max 27.48
_diffrn_reflns_theta_min 2.89
_diffrn_standards_decay_% <1.0
_exptl_absorpt_coefficient_mu 0.607
_exptl_absorpt_correction_T_max 1.0000
_exptl_absorpt_correction_T_min 0.7982
_exptl_absorpt_correction_type multi-scan
_exptl_crystal_colour Red
_exptl_crystal_density_diffrn 1.582
_exptl_crystal_density_method 'not measured'
_exptl_crystal_description needle
_exptl_crystal_F_000 1192
_exptl_crystal_size_max 0.6000
_exptl_crystal_size_mid 0.0600
_exptl_crystal_size_min 0.0600
_refine_diff_density_max 0.373
_refine_diff_density_min -0.356
_refine_diff_density_rms 0.053
_refine_ls_abs_structure_details 'Flack H D (1983), Acta Cryst. A39, 876-881'
_refine_ls_abs_structure_Flack 0.04(2)
_refine_ls_extinction_method none
_refine_ls_goodness_of_fit_ref 1.066
_refine_ls_hydrogen_treatment mixed
_refine_ls_matrix_type full
_refine_ls_number_parameters 365
_refine_ls_number_reflns 5554
_refine_ls_number_restraints 1
_refine_ls_restrained_S_all 1.066
_refine_ls_R_factor_all 0.0627
_refine_ls_R_factor_gt 0.0489
_refine_ls_shift/su_max 0.002
_refine_ls_shift/su_mean 0.000
_refine_ls_structure_factor_coef Fsqd
_refine_ls_weighting_details 'calc w=1/[\s^2^(Fo^2^)+(0.0496P)^2^+0.4134P] where P=(Fo^2^+2Fc^2^)/3'
_refine_ls_weighting_scheme calc
_refine_ls_wR_factor_gt 0.1071
_refine_ls_wR_factor_ref 0.1147
_reflns_number_gt 4633
_reflns_number_total 5554
_reflns_threshold_expression >2sigma(I)
_cod_data_source_file C0CE00297F.TXT
_cod_data_source_block 4
_cod_depositor_comments
;
The following automatic conversions were performed:
'_exptl_absorpt_correction_type' value 'Multi-scan' changed to
'multi-scan' according to
'/home/saulius/struct/CIF-dictionaries/cif_core.dic' dictionary named
'cif_core.dic' version 2.4.1 from 2010-06-29.

Automatic conversion script
Id: cif_fix_enum 1555 2011-01-17 13:19:09Z saulius 
;
_cod_original_sg_symbol_H-M Pca2(1)
_cod_original_formula_sum 'C24 H18 Mn N5 O9.50'
_cod_database_code 7205251

loop_
_symmetry_equiv_pos_as_xyz
'x, y, z'
'-x, -y, z+1/2'
'-x+1/2, y, z+1/2'
'x+1/2, -y, z'

loop_
_atom_site_label
_atom_site_type_symbol
_atom_site_fract_x
_atom_site_fract_y
_atom_site_fract_z
_atom_site_U_iso_or_equiv
_atom_site_adp_type
_atom_site_occupancy
_atom_site_symmetry_multiplicity
_atom_site_calc_flag
_atom_site_refinement_flags
_atom_site_disorder_assembly
_atom_site_disorder_group
Mn1 Mn 0.695457(16) 0.91871(3) 0.73789(9) 0.02916(12) Uani 1 1 d . . .
O1 O 0.81539(9) 0.84981(17) 0.5128(4) 0.0377(6) Uani 1 1 d . . .
O2 O 0.74221(10) 0.79481(16) 0.6614(4) 0.0429(6) Uani 1 1 d . . .
O3 O 0.74049(13) 0.4779(2) 0.9537(5) 0.0654(9) Uani 1 1 d . . .
O4 O 0.81575(15) 0.4406(3) 1.0837(5) 0.0727(10) Uani 1 1 d . . .
O5 O 0.97665(11) 0.6481(2) 0.5448(6) 0.0767(11) Uani 1 1 d . . .
O6 O 0.98124(11) 0.5139(2) 0.6956(7) 0.0921(15) Uani 1 1 d . . .
O7 O 0.81558(9) -0.01897(16) 0.9613(4) 0.0356(6) Uani 1 1 d . . .
O8 O 0.74631(10) 0.03711(16) 0.7981(4) 0.0451(7) Uani 1 1 d . . .
N1 N 0.89378(13) 0.4242(2) 0.8038(5) 0.0411(8) Uani 1 1 d . . .
N2 N 0.78942(15) 0.4811(2) 0.9645(5) 0.0460(8) Uani 1 1 d . . .
N3 N 0.95518(12) 0.5833(2) 0.6331(5) 0.0467(9) Uani 1 1 d . . .
N4 N 0.62280(11) 1.0131(2) 0.8179(4) 0.0364(7) Uani 1 1 d . . .
N5 N 0.61922(11) 0.8290(2) 0.6789(4) 0.0359(7) Uani 1 1 d . . .
C1 C 0.81947(13) 0.6954(2) 0.6678(5) 0.0292(7) Uani 1 1 d . . .
C2 C 0.79322(13) 0.6263(2) 0.7737(5) 0.0336(8) Uani 1 1 d . . .
H2 H 0.7570 0.6379 0.8096 0.040 Uiso 1 1 calc R . .
C3 C 0.81863(14) 0.5403(2) 0.8286(5) 0.0330(7) Uani 1 1 d . . .
C4 C 0.87114(12) 0.5146(2) 0.7717(5) 0.0326(8) Uani 1 1 d . . .
C5 C 0.89818(12) 0.5913(2) 0.6780(5) 0.0316(7) Uani 1 1 d . . .
C6 C 0.87309(12) 0.6790(2) 0.6245(5) 0.0307(7) Uani 1 1 d . . .
H6 H 0.8928 0.7276 0.5583 0.037 Uiso 1 1 calc R . .
C7 C 0.79040(13) 0.7885(2) 0.6081(5) 0.0325(7) Uani 1 1 d . . .
C8 C 0.86722(13) 0.3311(2) 0.8162(5) 0.0338(7) Uani 1 1 d . . .
C9 C 0.81806(13) 0.3128(2) 0.7300(6) 0.0393(8) Uani 1 1 d . . .
H9 H 0.8014 0.3631 0.6589 0.047 Uiso 1 1 calc R . .
C10 C 0.79382(13) 0.2213(2) 0.7486(6) 0.0363(7) Uani 1 1 d . . .
H10 H 0.7596 0.2097 0.6944 0.044 Uiso 1 1 calc R . .
C11 C 0.81906(13) 0.1455(2) 0.8463(5) 0.0287(7) Uani 1 1 d . . .
C12 C 0.86943(13) 0.1637(2) 0.9212(5) 0.0347(8) Uani 1 1 d . . .
H12 H 0.8879 0.1117 0.9825 0.042 Uiso 1 1 calc R . .
C13 C 0.89317(13) 0.2557(2) 0.9082(6) 0.0372(8) Uani 1 1 d . . .
H13 H 0.9274 0.2672 0.9627 0.045 Uiso 1 1 calc R . .
C14 C 0.79204(13) 0.0467(2) 0.8719(5) 0.0314(8) Uani 1 1 d . . .
C15 C 0.62704(16) 1.1075(3) 0.8694(6) 0.0475(10) Uani 1 1 d . . .
H15 H 0.6611 1.1311 0.9095 0.057 Uiso 1 1 calc R . .
C16 C 0.5838(2) 1.1727(3) 0.8670(7) 0.0603(12) Uani 1 1 d . . .
H16 H 0.5879 1.2393 0.9070 0.072 Uiso 1 1 calc R . .
C17 C 0.53504(18) 1.1384(3) 0.8050(7) 0.0630(13) Uani 1 1 d . . .
H17 H 0.5050 1.1818 0.7984 0.076 Uiso 1 1 calc R . .
C18 C 0.52984(14) 1.0412(3) 0.7528(7) 0.0524(10) Uani 1 1 d . . .
H18 H 0.4962 1.0167 0.7107 0.063 Uiso 1 1 calc R . .
C19 C 0.57435(13) 0.9791(3) 0.7621(5) 0.0384(8) Uani 1 1 d . . .
C20 C 0.57179(13) 0.8732(2) 0.7116(5) 0.0363(8) Uani 1 1 d . . .
C21 C 0.52333(15) 0.8215(3) 0.6987(6) 0.0523(11) Uani 1 1 d . . .
H21 H 0.4900 0.8538 0.7215 0.063 Uiso 1 1 calc R . .
C22 C 0.52474(18) 0.7231(4) 0.6524(7) 0.0648(13) Uani 1 1 d . . .
H22 H 0.4922 0.6865 0.6422 0.078 Uiso 1 1 calc R . .
C23 C 0.57308(19) 0.6774(3) 0.6209(6) 0.0575(12) Uani 1 1 d . . .
H23 H 0.5747 0.6091 0.5903 0.069 Uiso 1 1 calc R . .
C24 C 0.61887(17) 0.7330(3) 0.6348(6) 0.0482(10) Uani 1 1 d . . .
H24 H 0.6524 0.7015 0.6117 0.058 Uiso 1 1 calc R . .
H1 H 0.9282(15) 0.426(2) 0.805(5) 0.032(10) Uiso 1 1 d . . .
O1W O 0.9080(5) 0.4315(8) 1.3586(19) 0.150(5) Uani 0.50 1 d P . .
O2W O 0.59468(10) 0.9189(2) 0.2362(6) 0.0639(7) Uani 1 1 d . . .

loop_
_atom_site_aniso_label
_atom_site_aniso_U_11
_atom_site_aniso_U_22
_atom_site_aniso_U_33
_atom_site_aniso_U_23
_atom_site_aniso_U_13
_atom_site_aniso_U_12
Mn1 0.0234(2) 0.0239(2) 0.0401(3) 0.0052(2) -0.0003(3) -0.00010(17)
O1 0.0377(13) 0.0310(13) 0.0443(16) 0.0139(11) 0.0002(11) 0.0005(10)
O2 0.0324(13) 0.0329(12) 0.0634(17) 0.0060(13) 0.0101(12) 0.0071(10)
O3 0.055(2) 0.0562(17) 0.085(2) 0.0135(18) 0.0335(18) -0.0124(14)
O4 0.099(3) 0.064(2) 0.055(2) 0.0320(17) 0.015(2) 0.0110(18)
O5 0.0410(16) 0.068(2) 0.121(3) 0.049(2) 0.0249(18) 0.0060(14)
O6 0.0328(14) 0.0525(16) 0.191(5) 0.053(3) 0.013(2) 0.0119(12)
O7 0.0388(13) 0.0249(12) 0.0432(15) 0.0093(11) 0.0020(11) -0.0008(9)
O8 0.0352(12) 0.0320(12) 0.0682(19) 0.0095(12) -0.0143(13) -0.0081(10)
N1 0.0310(14) 0.0228(13) 0.069(2) 0.0084(14) -0.0008(15) -0.0017(11)
N2 0.058(2) 0.0337(17) 0.046(2) 0.0078(15) 0.0176(17) -0.0044(14)
N3 0.0315(15) 0.0295(15) 0.079(2) 0.0125(16) 0.0063(16) 0.0011(12)
N4 0.0331(15) 0.0372(16) 0.0388(17) 0.0031(14) -0.0030(13) 0.0063(12)
N5 0.0314(14) 0.0359(15) 0.0403(17) -0.0001(14) 0.0020(13) -0.0055(11)
C1 0.0325(16) 0.0213(15) 0.0339(17) -0.0006(13) 0.0025(14) 0.0025(12)
C2 0.0297(15) 0.0279(15) 0.043(2) 0.0021(15) 0.0042(15) -0.0024(12)
C3 0.0357(17) 0.0232(16) 0.040(2) 0.0076(15) 0.0056(15) -0.0046(13)
C4 0.0310(15) 0.0214(14) 0.045(2) 0.0055(14) 0.0009(15) -0.0012(11)
C5 0.0261(14) 0.0266(15) 0.0422(19) 0.0038(15) 0.0036(13) -0.0003(12)
C6 0.0300(16) 0.0242(15) 0.038(2) 0.0054(14) 0.0031(14) -0.0036(12)
C7 0.0353(17) 0.0264(16) 0.0358(19) 0.0047(15) -0.0009(15) 0.0013(13)
C8 0.0359(17) 0.0209(15) 0.045(2) 0.0066(15) -0.0003(15) -0.0030(12)
C9 0.0419(17) 0.0271(15) 0.049(2) 0.0122(19) -0.008(2) 0.0021(12)
C10 0.0363(16) 0.0287(15) 0.044(2) 0.0085(19) -0.0104(19) -0.0004(12)
C11 0.0298(15) 0.0202(15) 0.0362(19) 0.0016(14) -0.0027(14) -0.0012(11)
C12 0.0350(18) 0.0214(15) 0.048(2) 0.0104(15) -0.0062(16) -0.0013(12)
C13 0.0313(16) 0.0251(16) 0.055(2) 0.0081(16) -0.0059(17) -0.0013(13)
C14 0.0292(16) 0.0236(16) 0.041(2) 0.0020(15) 0.0027(14) -0.0031(12)
C15 0.047(2) 0.042(2) 0.053(3) -0.0040(18) -0.0029(19) 0.0093(17)
C16 0.072(3) 0.050(3) 0.059(3) -0.008(2) 0.011(2) 0.020(2)
C17 0.057(3) 0.064(3) 0.068(3) 0.006(2) 0.008(2) 0.032(2)
C18 0.0309(17) 0.069(2) 0.057(3) 0.007(3) -0.001(2) 0.0134(16)
C19 0.0278(15) 0.051(2) 0.036(2) 0.0040(18) 0.0036(16) 0.0051(13)
C20 0.0284(15) 0.0450(17) 0.035(2) 0.0070(17) -0.0015(15) -0.0086(13)
C21 0.0313(18) 0.064(2) 0.061(3) 0.011(2) -0.0043(18) -0.0099(16)
C22 0.050(3) 0.071(3) 0.073(3) 0.008(3) -0.002(2) -0.031(2)
C23 0.066(3) 0.050(2) 0.056(3) -0.007(2) 0.006(2) -0.028(2)
C24 0.051(2) 0.042(2) 0.051(3) -0.0057(19) 0.0057(19) -0.0077(17)
O1W 0.181(12) 0.127(8) 0.142(10) -0.008(7) -0.020(9) -0.009(7)
O2W 0.0384(13) 0.0788(18) 0.074(2) -0.0057(18) 0.000(2) 0.0005(13)

loop_
_atom_type_symbol
_atom_type_description
_atom_type_scat_dispersion_real
_atom_type_scat_dispersion_imag
_atom_type_scat_source
C C 0.0033 0.0016 'International Tables Vol C Tables 4.2.6.8 and 6.1.1.4'
H H 0.0000 0.0000 'International Tables Vol C Tables 4.2.6.8 and 6.1.1.4'
N N 0.0061 0.0033 'International Tables Vol C Tables 4.2.6.8 and 6.1.1.4'
O O 0.0106 0.0060 'International Tables Vol C Tables 4.2.6.8 and 6.1.1.4'
Mn Mn 0.3368 0.7283 'International Tables Vol C Tables 4.2.6.8 and 6.1.1.4'

loop_
_geom_angle_atom_site_label_1
_geom_angle_atom_site_label_2
_geom_angle_atom_site_label_3
_geom_angle
_geom_angle_site_symmetry_1
_geom_angle_site_symmetry_3
_geom_angle_publ_flag
O8 Mn1 O2 109.28(9) 1_565 . ?
O8 Mn1 O7 88.68(10) 1_565 3_664 ?
O2 Mn1 O7 97.29(10) . 3_664 ?
O8 Mn1 O1 101.65(11) 1_565 3_655 ?
O2 Mn1 O1 88.59(10) . 3_655 ?
O7 Mn1 O1 165.77(8) 3_664 3_655 ?
O8 Mn1 N4 89.81(11) 1_565 . ?
O2 Mn1 N4 160.70(10) . . ?
O7 Mn1 N4 85.66(10) 3_664 . ?
O1 Mn1 N4 84.62(10) 3_655 . ?
O8 Mn1 N5 161.27(10) 1_565 . ?
O2 Mn1 N5 89.18(10) . . ?
O7 Mn1 N5 85.75(10) 3_664 . ?
O1 Mn1 N5 81.37(10) 3_655 . ?
N4 Mn1 N5 71.96(10) . . ?
C7 O1 Mn1 136.0(2) . 3_654 ?
C7 O2 Mn1 131.1(2) . . ?
C14 O7 Mn1 133.9(2) . 3_645 ?
C14 O8 Mn1 135.5(2) . 1_545 ?
C4 N1 C8 127.6(3) . . ?
O3 N2 O4 124.4(4) . . ?
O3 N2 C3 117.9(3) . . ?
O4 N2 C3 117.7(3) . . ?
O5 N3 O6 121.2(3) . . ?
O5 N3 C5 119.6(3) . . ?
O6 N3 C5 119.0(3) . . ?
C15 N4 C19 118.7(3) . . ?
C15 N4 Mn1 122.9(2) . . ?
C19 N4 Mn1 115.9(2) . . ?
C24 N5 C20 118.0(3) . . ?
C24 N5 Mn1 124.4(3) . . ?
C20 N5 Mn1 117.2(2) . . ?
C2 C1 C6 118.3(3) . . ?
C2 C1 C7 119.9(3) . . ?
C6 C1 C7 121.7(3) . . ?
C1 C2 C3 121.1(3) . . ?
C2 C3 C4 122.9(3) . . ?
C2 C3 N2 115.4(3) . . ?
C4 C3 N2 121.5(3) . . ?
N1 C4 C5 122.9(3) . . ?
N1 C4 C3 123.4(3) . . ?
C5 C4 C3 113.7(3) . . ?
C6 C5 C4 123.1(3) . . ?
C6 C5 N3 115.7(3) . . ?
C4 C5 N3 121.1(3) . . ?
C1 C6 C5 120.1(3) . . ?
O1 C7 O2 126.8(3) . . ?
O1 C7 C1 118.3(3) . . ?
O2 C7 C1 114.8(3) . . ?
C13 C8 C9 119.9(3) . . ?
C13 C8 N1 117.8(3) . . ?
C9 C8 N1 122.2(3) . . ?
C10 C9 C8 119.7(3) . . ?
C9 C10 C11 120.6(3) . . ?
C12 C11 C10 118.5(3) . . ?
C12 C11 C14 120.6(3) . . ?
C10 C11 C14 120.8(3) . . ?
C13 C12 C11 121.2(3) . . ?
C12 C13 C8 119.9(3) . . ?
O7 C14 O8 124.9(3) . . ?
O7 C14 C11 119.1(3) . . ?
O8 C14 C11 116.0(3) . . ?
N4 C15 C16 122.8(4) . . ?
C17 C16 C15 118.1(4) . . ?
C18 C17 C16 119.9(4) . . ?
C17 C18 C19 119.2(4) . . ?
N4 C19 C18 121.2(3) . . ?
N4 C19 C20 116.3(3) . . ?
C18 C19 C20 122.5(3) . . ?
N5 C20 C21 121.5(3) . . ?
N5 C20 C19 115.9(3) . . ?
C21 C20 C19 122.5(3) . . ?
C22 C21 C20 118.6(4) . . ?
C23 C22 C21 120.0(4) . . ?
C24 C23 C22 118.1(4) . . ?
N5 C24 C23 123.8(4) . . ?

loop_
_geom_bond_atom_site_label_1
_geom_bond_atom_site_label_2
_geom_bond_distance
_geom_bond_site_symmetry_2
_geom_bond_publ_flag
Mn1 O8 2.083(2) 1_565 ?
Mn1 O2 2.110(2) . ?
Mn1 O7 2.208(3) 3_664 ?
Mn1 O1 2.232(3) 3_655 ?
Mn1 N4 2.284(3) . ?
Mn1 N5 2.287(3) . ?
O1 C7 1.247(4) . ?
O1 Mn1 2.232(2) 3_654 ?
O2 C7 1.261(4) . ?
O3 N2 1.218(4) . ?
O4 N2 1.219(5) . ?
O5 N3 1.210(4) . ?
O6 N3 1.226(4) . ?
O7 C14 1.246(4) . ?
O7 Mn1 2.208(3) 3_645 ?
O8 C14 1.263(4) . ?
O8 Mn1 2.083(2) 1_545 ?
N1 C4 1.363(4) . ?
N1 C8 1.422(4) . ?
N2 C3 1.467(4) . ?
N3 C5 1.456(4) . ?
N4 C15 1.331(5) . ?
N4 C19 1.350(4) . ?
N5 C24 1.334(4) . ?
N5 C20 1.341(4) . ?
C1 C2 1.377(4) . ?
C1 C6 1.386(4) . ?
C1 C7 1.512(4) . ?
C2 C3 1.379(5) . ?
C3 C4 1.411(5) . ?
C4 C5 1.411(4) . ?
C5 C6 1.393(4) . ?
C8 C13 1.379(4) . ?
C8 C9 1.395(5) . ?
C9 C10 1.380(4) . ?
C10 C11 1.396(5) . ?
C11 C12 1.386(4) . ?
C11 C14 1.504(4) . ?
C12 C13 1.377(4) . ?
C15 C16 1.388(5) . ?
C16 C17 1.373(7) . ?
C17 C18 1.371(6) . ?
C18 C19 1.388(5) . ?
C19 C20 1.477(5) . ?
C20 C21 1.393(5) . ?
C21 C22 1.371(6) . ?
C22 C23 1.368(6) . ?
C23 C24 1.365(5) . ?
